data_1554218
loop_
_publ_author_name
'Geng, Ruili'
'Hou, Xueqing'
'Sun, Yantao'
'Yan, Chaoxian'
'Wu, Yuewei'
'Zhang, Hao-Li'
'Shao, Xiangfeng'

_publ_section_title
;
 Driving \p-plane to \p-bowl through lateral coordination at room
 temperature
;
_journal_issue 8
_journal_name_full 'Materials Chemistry Frontiers'
_journal_page_first 1456
_journal_paper_doi 10.1039/C8QM00168E
_journal_volume 2
_journal_year 2018
_chemical_formula_moiety 'C48 H58 Cl2 N2 O6 Se2 Zn'
_chemical_formula_sum 'C48 H58 Cl2 N2 O6 Se2 Zn'
_chemical_formula_weight 1053.15
_chemical_name_common 6b[ZnCl2]
_chemical_name_systematic 6b[ZnCl2]
_chemical_temperature_decomposition 394
_space_group_crystal_system monoclinic
_space_group_IT_number 14
_space_group_name_Hall '-P 2ybc'
_space_group_name_H-M_alt 'P 1 21/c 1'
_atom_sites_solution_hydrogens geom
_audit_creation_method SHELXL-2016/6
_audit_update_record
;
2018-03-18 deposited with the CCDC.
2018-05-18 downloaded from the CCDC.
;
_cell_angle_alpha 90
_cell_angle_beta 93.890(2)
_cell_angle_gamma 90
_cell_formula_units_Z 4
_cell_length_a 15.4628(6)
_cell_length_b 32.3858(13)
_cell_length_c 9.1810(4)
_cell_measurement_reflns_used 7735
_cell_measurement_temperature 150(2)
_cell_measurement_theta_max 66.39
_cell_measurement_theta_min 3.17
_cell_volume 4587.0(3)
_computing_cell_refinement 'Bruker SAINT'
_computing_data_collection 'Bruker APEX2'
_computing_data_reduction 'Bruker SAINT'
_computing_molecular_graphics 'Bruker SHELXTL'
_computing_publication_material 'Bruker SHELXTL'
_computing_structure_refinement 'SHELXL-2014 (Sheldrick 2014)'
_computing_structure_solution 'SHELXS-97 (Sheldrick 2008)'
_diffrn_ambient_temperature 150(2)
_diffrn_detector_area_resol_mean 0.8332
_diffrn_measured_fraction_theta_full 0.993
_diffrn_measured_fraction_theta_max 0.993
_diffrn_measurement_device_type 'Bruker APEX-II CCD'
_diffrn_measurement_method '\f and \w scans'
_diffrn_radiation_type CuK\a
_diffrn_radiation_wavelength 1.54178
_diffrn_reflns_av_R_equivalents 0.0986
_diffrn_reflns_av_unetI/netI 0.0928
_diffrn_reflns_Laue_measured_fraction_full 0.993
_diffrn_reflns_Laue_measured_fraction_max 0.993
_diffrn_reflns_limit_h_max 18
_diffrn_reflns_limit_h_min -18
_diffrn_reflns_limit_k_max 38
_diffrn_reflns_limit_k_min -28
_diffrn_reflns_limit_l_max 10
_diffrn_reflns_limit_l_min -10
_diffrn_reflns_number 25210
_diffrn_reflns_point_group_measured_fraction_full 0.993
_diffrn_reflns_point_group_measured_fraction_max 0.993
_diffrn_reflns_theta_full 66.717
_diffrn_reflns_theta_max 66.717
_diffrn_reflns_theta_min 2.729
_diffrn_source 'sealed tube'
_exptl_absorpt_coefficient_mu 4.037
_exptl_absorpt_correction_T_max 0.812
_exptl_absorpt_correction_T_min 0.731
_exptl_absorpt_correction_type multi-scan
_exptl_absorpt_process_details
;
CrysAlisPro, Agilent Technologies,
Version 1.171.36.28 (release 01-02-2013 CrysAlis171 .NET)
(compiled Feb  1 2013,16:14:44)
Empirical absorption correction using spherical harmonics,
 implemented in SCALE3 ABSPACK scaling algorithm.
;
_exptl_crystal_colour red
_exptl_crystal_density_diffrn 1.525
_exptl_crystal_density_meas ?
_exptl_crystal_density_method 'not measured'
_exptl_crystal_description needle
_exptl_crystal_F_000 2160
_exptl_crystal_size_max 0.39
_exptl_crystal_size_mid 0.15
_exptl_crystal_size_min 0.09
_refine_diff_density_max 1.413
_refine_diff_density_min -1.073
_refine_diff_density_rms 0.170
_refine_ls_extinction_method none
_refine_ls_goodness_of_fit_ref 1.048
_refine_ls_hydrogen_treatment constr
_refine_ls_matrix_type full
_refine_ls_number_parameters 645
_refine_ls_number_reflns 8073
_refine_ls_number_restraints 302
_refine_ls_restrained_S_all 1.048
_refine_ls_R_factor_all 0.1255
_refine_ls_R_factor_gt 0.0904
_refine_ls_shift/su_max 0.000
_refine_ls_shift/su_mean 0.000
_refine_ls_structure_factor_coef Fsqd
_refine_ls_weighting_details 'w=1/[\s^2^(Fo^2^)+(0.1126P)^2^+30.7861P] where P=(Fo^2^+2Fc^2^)/3'
_refine_ls_weighting_scheme calc
_refine_ls_wR_factor_gt 0.2253
_refine_ls_wR_factor_ref 0.2497
_reflns_Friedel_coverage 0.000
_reflns_number_gt 5510
_reflns_number_total 8073
_reflns_threshold_expression 'I > 2\s(I)'
_cod_data_source_file c8qm00168e2.cif
_cod_data_source_block 6b_ZnCl2
_cod_depositor_comments
;
The following automatic conversions were performed:

data name '_chemical_melting_point' was changed to
'_chemical_temperature_decomposition' since the value had been '394,
decomposed'. The value '394, decomposed' was changed to '394'.

data item '_exptl_crystal_density_meas' value 'not measured' was
changed to '?' -- the value is perceived as not measured.

Automatic conversion script
Id: cif_fix_values 6909 2019-04-08 15:41:33Z antanas 
;
_cod_original_sg_symbol_H-M 'P 21/c'
_cod_database_code 1554218
_shelx_shelxl_version_number 2016/6
_shelx_space_group_comment
;
The symmetry employed for this shelxl refinement is uniquely defined
by the following loop, which should always be used as a source of
symmetry information in preference to the above space-group names.
They are only intended as comments.
;
_shelx_estimated_absorpt_t_min 0.697
_shelx_estimated_absorpt_t_max 0.873

loop_
_space_group_symop_operation_xyz
'x, y, z'
'-x, y+1/2, -z+1/2'
'-x, -y, -z'
'x, -y-1/2, z-1/2'

loop_
_atom_site_label
_atom_site_type_symbol
_atom_site_fract_x
_atom_site_fract_y
_atom_site_fract_z
_atom_site_U_iso_or_equiv
_atom_site_adp_type
_atom_site_occupancy
_atom_site_site_symmetry_order
_atom_site_calc_flag
_atom_site_refinement_flags_posn
_atom_site_refinement_flags_adp
_atom_site_refinement_flags_occupancy
_atom_site_disorder_assembly
_atom_site_disorder_group
C1 C 0.5734(5) 0.0362(3) 0.4025(9) 0.035(2) Uani 1 1 d . . . . .
C2 C 0.5843(5) -0.0048(3) 0.3574(9) 0.036(2) Uani 1 1 d . . . . .
C3 C 0.6630(5) -0.0264(3) 0.3963(9) 0.038(2) Uani 1 1 d . . . . .
C4 C 0.7295(6) -0.0063(3) 0.4760(9) 0.038(2) Uani 1 1 d . . . . .
C5 C 0.7184(5) 0.0354(3) 0.5260(9) 0.037(2) Uani 1 1 d . . . . .
C6 C 0.6402(5) 0.0561(3) 0.4908(9) 0.037(2) Uani 1 1 d . . . . .
C7 C 0.6758(6) -0.0645(3) 0.3318(10) 0.042(2) Uani 1 1 d . . . . .
C8 C 0.7576(6) -0.0826(3) 0.3567(10) 0.041(2) Uani 1 1 d . . . . .
C9 C 0.8249(6) -0.0623(3) 0.4397(10) 0.041(2) Uani 1 1 d . . . . .
C10 C 0.8115(6) -0.0231(3) 0.4964(9) 0.038(2) Uani 1 1 d . . . . .
C11 C 0.7921(6) 0.0543(3) 0.5898(9) 0.039(2) Uani 1 1 d . . . . .
C12 C 0.7852(6) 0.0968(3) 0.6240(10) 0.042(2) Uani 1 1 d . . . . .
C13 C 0.7082(6) 0.1178(3) 0.5896(9) 0.039(2) Uani 1 1 d . . . . .
C14 C 0.6324(5) 0.0989(3) 0.5257(9) 0.037(2) Uani 1 1 d . . . . .
C15 C 0.5022(5) 0.0581(3) 0.3466(8) 0.036(2) Uani 1 1 d . . . . .
C16 C 0.4429(5) 0.0395(3) 0.2418(9) 0.036(2) Uani 1 1 d . . . . .
C17 C 0.4554(5) -0.0011(3) 0.1962(9) 0.041(2) Uani 1 1 d . . . . .
C18 C 0.5281(5) -0.0243(3) 0.2551(9) 0.039(2) Uani 1 1 d . . . . .
C19 C 0.5488(6) 0.1173(3) 0.4794(10) 0.041(2) Uani 1 1 d . . . . .
C20 C 0.5190(6) 0.1575(3) 0.5348(10) 0.041(2) Uani 1 1 d . . . . .
C21 C 0.5397(6) 0.1719(3) 0.6765(10) 0.041(2) Uani 1 1 d . . . . .
H21 H 0.577360 0.156719 0.742942 0.050 Uiso 1 1 calc R U . . .
C22 C 0.5038(6) 0.2085(3) 0.7164(10) 0.044(2) Uani 1 1 d . . . . .
H22 H 0.515189 0.218561 0.813047 0.053 Uiso 1 1 calc R U . . .
C23 C 0.4513(6) 0.2312(3) 0.6177(10) 0.046(2) Uani 1 1 d . . . . .
H23 H 0.428932 0.257315 0.642963 0.055 Uiso 1 1 calc R U . . .
C24 C 0.4328(6) 0.2143(3) 0.4817(10) 0.045(2) Uani 1 1 d . . . . .
H24 H 0.395094 0.229019 0.414111 0.054 Uiso 1 1 calc R U . . .
C25 C 0.7187(10) -0.1518(4) 0.284(2) 0.097(4) Uani 1 1 d . U . . .
H25A H 0.669200 -0.143323 0.216827 0.117 Uiso 1 1 calc R U . . .
H25B H 0.696424 -0.156809 0.381232 0.117 Uiso 1 1 calc R U . . .
C26 C 0.7548(11) -0.1900(5) 0.231(2) 0.108(4) Uani 1 1 d . U . . .
H26A H 0.811327 -0.194704 0.286057 0.130 Uiso 1 1 calc R U . . .
H26B H 0.715964 -0.212876 0.255979 0.130 Uiso 1 1 calc R U . . .
C27 C 0.7666(13) -0.1921(6) 0.093(2) 0.125(5) Uani 1 1 d . U . . .
H27A H 0.810926 -0.171458 0.070588 0.150 Uiso 1 1 calc R U . . .
H27B H 0.711814 -0.184109 0.038114 0.150 Uiso 1 1 calc R U . . .
C28 C 0.7963(10) -0.2364(6) 0.0320(18) 0.112(5) Uani 1 1 d . U . . .
H28A H 0.798573 -0.234974 -0.074266 0.167 Uiso 1 1 calc R U . . .
H28B H 0.754587 -0.257590 0.056931 0.167 Uiso 1 1 calc R U . . .
H28C H 0.853839 -0.243412 0.076526 0.167 Uiso 1 1 calc R U . . .
C29 C 0.9286(10) -0.0955(5) 0.5924(17) 0.102(4) Uani 1 1 d D U . . .
H29A H 0.875564 -0.106258 0.633672 0.122 Uiso 1 1 calc R U . . .
H29B H 0.949203 -0.071908 0.653998 0.122 Uiso 1 1 calc R U . . .
C30 C 0.9944(9) -0.1277(4) 0.6059(16) 0.089(3) Uani 1 1 d D U . . .
H30A H 1.012973 -0.132070 0.710081 0.107 Uiso 1 1 calc R U . A 1
H30B H 1.045711 -0.119261 0.554161 0.107 Uiso 1 1 calc R U . A 1
C311 C 0.9571(15) -0.1669(6) 0.541(3) 0.091(4) Uani 0.590(13) 1 d D U P B 1
H31A H 0.930294 -0.160817 0.442238 0.109 Uiso 0.590(13) 1 calc R U P B 1
H31B H 0.910605 -0.176661 0.601437 0.109 Uiso 0.590(13) 1 calc R U P B 1
C321 C 1.0230(16) -0.2018(7) 0.529(3) 0.092(6) Uani 0.590(13) 1 d D U P B 1
H32A H 1.055896 -0.197196 0.442418 0.110 Uiso 0.590(13) 1 calc R U P B 1
H32B H 0.992510 -0.228249 0.519082 0.110 Uiso 0.590(13) 1 calc R U P B 1
H32C H 1.062822 -0.202145 0.616252 0.110 Uiso 0.590(13) 1 calc R U P B 1
C312 C 0.975(2) -0.1576(10) 0.726(4) 0.094(5) Uani 0.410(13) 1 d D U P B 2
H31C H 0.981441 -0.142429 0.819729 0.112 Uiso 0.410(13) 1 calc R U P B 2
H31D H 0.913073 -0.165531 0.710729 0.112 Uiso 0.410(13) 1 calc R U P B 2
C322 C 1.026(3) -0.1956(11) 0.742(4) 0.103(7) Uani 0.410(13) 1 d D U P B 2
H32D H 1.037032 -0.206479 0.645859 0.124 Uiso 0.410(13) 1 calc R U P B 2
H32E H 0.993698 -0.216172 0.795545 0.124 Uiso 0.410(13) 1 calc R U P B 2
H32F H 1.081188 -0.189729 0.797149 0.124 Uiso 0.410(13) 1 calc R U P B 2
C33 C 0.9173(6) 0.1008(4) 0.7742(11) 0.054(2) Uani 1 1 d D U . . .
H33A H 0.961835 0.088033 0.716103 0.064 Uiso 1 1 calc R U . . .
H33B H 0.890399 0.078685 0.830390 0.064 Uiso 1 1 calc R U . . .
C34 C 0.9582(8) 0.1314(4) 0.8754(14) 0.077(3) Uani 1 1 d D U . . .
H34A H 1.009043 0.141898 0.826807 0.092 Uiso 1 1 calc R U . C 1
H34B H 0.981837 0.115358 0.960942 0.092 Uiso 1 1 calc R U . C 1
C351 C 0.9172(15) 0.1682(7) 0.936(3) 0.082(4) Uani 0.485(13) 1 d D U P D 1
H35A H 0.876090 0.158699 1.007342 0.098 Uiso 0.485(13) 1 calc R U P D 1
H35B H 0.882883 0.182216 0.855990 0.098 Uiso 0.485(13) 1 calc R U P D 1
C361 C 0.9764(19) 0.1996(9) 1.011(3) 0.091(8) Uani 0.485(13) 1 d D U P D 1
H36A H 1.018277 0.185593 1.079004 0.109 Uiso 0.485(13) 1 calc R U P D 1
H36B H 0.942099 0.219098 1.064889 0.109 Uiso 0.485(13) 1 calc R U P D 1
H36C H 1.007347 0.214576 0.937777 0.109 Uiso 0.485(13) 1 calc R U P D 1
C352 C 1.0152(14) 0.1643(7) 0.831(3) 0.078(4) Uani 0.515(13) 1 d D U P D 2
H35C H 1.059983 0.152696 0.770705 0.094 Uiso 0.515(13) 1 calc R U P D 2
H35D H 1.044900 0.177195 0.918615 0.094 Uiso 0.515(13) 1 calc R U P D 2
C362 C 0.9647(16) 0.1958(8) 0.747(3) 0.078(6) Uani 0.515(13) 1 d D U P D 2
H36D H 0.937268 0.183203 0.658252 0.094 Uiso 0.515(13) 1 calc R U P D 2
H36E H 1.003242 0.218118 0.719883 0.094 Uiso 0.515(13) 1 calc R U P D 2
H36F H 0.919878 0.206945 0.806318 0.094 Uiso 0.515(13) 1 calc R U P D 2
C37 C 0.7362(10) 0.1820(4) 0.4849(16) 0.085(3) Uani 1 1 d D U . . .
H37A H 0.693321 0.181012 0.399793 0.101 Uiso 1 1 calc R U . E 1
H37B H 0.794360 0.173824 0.456241 0.101 Uiso 1 1 calc R U . E 1
C381 C 0.7359(16) 0.2233(6) 0.569(3) 0.076(3) Uani 0.535(13) 1 d D U P F 1
H38A H 0.717964 0.218845 0.669126 0.091 Uiso 0.535(13) 1 calc R U P F 1
H38B H 0.794399 0.235825 0.574802 0.091 Uiso 0.535(13) 1 calc R U P F 1
C391 C 0.6788(13) 0.2478(6) 0.493(3) 0.066(3) Uani 0.535(13) 1 d D U P F 1
H39A H 0.619905 0.241488 0.522774 0.079 Uiso 0.535(13) 1 calc R U P F 1
H39B H 0.680080 0.241150 0.388023 0.079 Uiso 0.535(13) 1 calc R U P F 1
C401 C 0.6951(16) 0.2925(6) 0.513(3) 0.067(5) Uani 0.535(13) 1 d D U P F 1
H40A H 0.736739 0.296772 0.597158 0.081 Uiso 0.535(13) 1 calc R U P F 1
H40B H 0.640612 0.306538 0.530441 0.081 Uiso 0.535(13) 1 calc R U P F 1
H40C H 0.718802 0.303813 0.425231 0.081 Uiso 0.535(13) 1 calc R U P F 1
C382 C 0.7689(16) 0.2238(5) 0.488(3) 0.069(3) Uani 0.465(13) 1 d D U P F 2
H38C H 0.782625 0.229092 0.593047 0.082 Uiso 0.465(13) 1 calc R U P F 2
H38D H 0.825792 0.221195 0.445238 0.082 Uiso 0.465(13) 1 calc R U P F 2
C392 C 0.7372(16) 0.2626(6) 0.434(3) 0.067(4) Uani 0.465(13) 1 d D U P F 2
H39C H 0.674985 0.256836 0.410288 0.081 Uiso 0.465(13) 1 calc R U P F 2
H39D H 0.762749 0.264545 0.338153 0.081 Uiso 0.465(13) 1 calc R U P F 2
C402 C 0.7362(18) 0.3063(7) 0.482(3) 0.069(5) Uani 0.465(13) 1 d D U P F 2
H40D H 0.766182 0.308777 0.579005 0.083 Uiso 0.465(13) 1 calc R U P F 2
H40E H 0.676121 0.315639 0.485672 0.083 Uiso 0.465(13) 1 calc R U P F 2
H40F H 0.765721 0.323466 0.412523 0.083 Uiso 0.465(13) 1 calc R U P F 2
C41 C 0.2890(5) 0.0494(3) 0.1890(10) 0.042(2) Uani 1 1 d . U . . .
H41A H 0.259066 0.065818 0.261249 0.050 Uiso 1 1 calc R U . . .
H41B H 0.289515 0.020117 0.220462 0.050 Uiso 1 1 calc R U . . .
C42 C 0.2418(5) 0.0534(4) 0.0401(10) 0.047(2) Uani 1 1 d . U . . .
H42A H 0.272052 0.036801 -0.031385 0.056 Uiso 1 1 calc R U . . .
H42B H 0.242623 0.082618 0.008613 0.056 Uiso 1 1 calc R U . . .
C43 C 0.1482(6) 0.0388(4) 0.0424(10) 0.055(2) Uani 1 1 d . U . . .
H43A H 0.147699 0.011114 0.088342 0.066 Uiso 1 1 calc R U . . .
H43B H 0.116444 0.057856 0.103925 0.066 Uiso 1 1 calc R U . . .
C44 C 0.1008(6) 0.0363(5) -0.1071(11) 0.068(3) Uani 1 1 d . U . . .
H44A H 0.041220 0.026974 -0.097355 0.102 Uiso 1 1 calc R U . . .
H44B H 0.130594 0.016741 -0.167932 0.102 Uiso 1 1 calc R U . . .
H44C H 0.099995 0.063665 -0.152921 0.102 Uiso 1 1 calc R U . . .
C45 C 0.3896(9) -0.0571(4) 0.0567(16) 0.085(4) Uani 1 1 d D U . . .
H45A H 0.372986 -0.072451 0.143911 0.103 Uiso 1 1 calc R U . . .
H45B H 0.444408 -0.068718 0.024679 0.103 Uiso 1 1 calc R U . . .
C46 C 0.3168(9) -0.0594(4) -0.0676(17) 0.096(3) Uani 1 1 d D U . . .
H46A H 0.314572 -0.032689 -0.120281 0.116 Uiso 1 1 calc R U . G 1
H46B H 0.332037 -0.080998 -0.137623 0.116 Uiso 1 1 calc R U . G 1
C471 C 0.2357(14) -0.0678(11) -0.022(3) 0.092(4) Uani 0.449(16) 1 d D U P H 1
H47A H 0.214379 -0.044985 0.037764 0.110 Uiso 0.449(16) 1 calc R U P H 1
H47B H 0.235367 -0.093806 0.034566 0.110 Uiso 0.449(16) 1 calc R U P H 1
C481 C 0.182(2) -0.0718(11) -0.168(3) 0.079(6) Uani 0.449(16) 1 d D U P H 1
H48A H 0.154808 -0.045116 -0.194290 0.095 Uiso 0.449(16) 1 calc R U P H 1
H48B H 0.136387 -0.092614 -0.159607 0.095 Uiso 0.449(16) 1 calc R U P H 1
H48C H 0.219427 -0.080112 -0.244822 0.095 Uiso 0.449(16) 1 calc R U P H 1
C472 C 0.2837(15) -0.1009(6) -0.098(3) 0.087(4) Uani 0.551(16) 1 d D U P H 2
H47C H 0.267975 -0.113958 -0.005686 0.104 Uiso 0.551(16) 1 calc R U P H 2
H47D H 0.329460 -0.117915 -0.138678 0.104 Uiso 0.551(16) 1 calc R U P H 2
C482 C 0.2048(15) -0.0995(9) -0.205(3) 0.080(6) Uani 0.551(16) 1 d D U P H 2
H48D H 0.178839 -0.071927 -0.204220 0.096 Uiso 0.551(16) 1 calc R U P H 2
H48E H 0.162313 -0.120016 -0.177171 0.096 Uiso 0.551(16) 1 calc R U P H 2
H48F H 0.222184 -0.105735 -0.303464 0.096 Uiso 0.551(16) 1 calc R U P H 2
N1 N 0.4906(4) 0.0991(2) 0.3899(7) 0.0343(17) Uani 1 1 d . . . . .
N2 N 0.4650(5) 0.1783(2) 0.4398(8) 0.0387(18) Uani 1 1 d . . . . .
O1 O 0.7801(4) -0.1194(2) 0.2957(7) 0.0485(17) Uani 1 1 d . . . . .
O2 O 0.9061(4) -0.0808(2) 0.4558(7) 0.0454(16) Uani 1 1 d . . . . .
O3 O 0.8529(4) 0.1200(2) 0.6791(7) 0.0481(17) Uani 1 1 d . . . . .
O4 O 0.7095(5) 0.1602(2) 0.6080(9) 0.0574(19) Uani 1 1 d . . . . .
O5 O 0.3778(4) 0.0642(2) 0.1808(7) 0.0423(16) Uani 1 1 d . . . . .
O6 O 0.3982(4) -0.0146(2) 0.0869(7) 0.0480(17) Uani 1 1 d . . . . .
Cl1 Cl 0.48453(19) 0.15415(8) 0.0697(3) 0.0560(7) Uani 1 1 d . . . . .
Cl2 Cl 0.27469(19) 0.15342(11) 0.2768(4) 0.0767(9) Uani 1 1 d . . . . .
Zn1 Zn 0.41285(8) 0.13960(4) 0.26509(13) 0.0443(4) Uani 1 1 d . . . . .
Se1 Se 0.57520(6) -0.07686(3) 0.20633(10) 0.0423(3) Uani 1 1 d . . . . .
Se2 Se 0.88800(6) 0.01658(3) 0.58952(10) 0.0409(3) Uani 1 1 d . . . . .

loop_
_atom_site_aniso_label
_atom_site_aniso_U_11
_atom_site_aniso_U_22
_atom_site_aniso_U_33
_atom_site_aniso_U_23
_atom_site_aniso_U_13
_atom_site_aniso_U_12
C1 0.029(4) 0.048(6) 0.029(4) -0.021(4) 0.013(3) -0.017(4)
C2 0.031(4) 0.042(5) 0.036(4) -0.008(4) 0.017(3) -0.018(4)
C3 0.030(4) 0.058(6) 0.029(4) -0.011(4) 0.016(3) -0.020(4)
C4 0.041(5) 0.041(6) 0.035(4) -0.014(4) 0.019(4) -0.017(4)
C5 0.029(4) 0.049(6) 0.036(4) -0.013(4) 0.020(4) -0.015(4)
C6 0.028(4) 0.049(6) 0.034(4) -0.018(4) 0.011(3) -0.017(4)
C7 0.041(5) 0.047(6) 0.040(5) -0.016(4) 0.023(4) -0.016(4)
C8 0.048(5) 0.039(6) 0.039(5) -0.016(4) 0.022(4) -0.009(4)
C9 0.033(5) 0.054(6) 0.038(5) -0.009(4) 0.019(4) -0.009(4)
C10 0.040(5) 0.040(6) 0.038(5) -0.006(4) 0.023(4) -0.008(4)
C11 0.044(5) 0.043(6) 0.033(4) -0.009(4) 0.017(4) -0.020(4)
C12 0.032(5) 0.054(6) 0.041(5) -0.017(4) 0.012(4) -0.022(4)
C13 0.036(5) 0.041(6) 0.039(5) -0.009(4) 0.005(4) -0.020(4)
C14 0.036(5) 0.043(6) 0.033(4) -0.017(4) 0.012(4) -0.020(4)
C15 0.026(4) 0.058(6) 0.027(4) -0.013(4) 0.013(3) -0.022(4)
C16 0.027(4) 0.051(6) 0.031(4) -0.014(4) 0.014(3) -0.016(4)
C17 0.026(4) 0.061(7) 0.038(5) -0.016(4) 0.016(4) -0.028(4)
C18 0.028(4) 0.053(6) 0.038(5) -0.013(4) 0.014(4) -0.022(4)
C19 0.033(5) 0.054(6) 0.038(5) -0.011(4) 0.014(4) -0.018(4)
C20 0.034(5) 0.051(6) 0.040(5) -0.014(4) 0.012(4) -0.017(4)
C21 0.047(5) 0.042(6) 0.037(5) -0.010(4) 0.008(4) -0.012(4)
C22 0.040(5) 0.055(7) 0.038(5) -0.015(5) 0.014(4) -0.019(5)
C23 0.044(5) 0.048(6) 0.048(5) -0.014(5) 0.020(4) -0.019(5)
C24 0.048(6) 0.046(6) 0.042(5) -0.006(4) 0.017(4) -0.014(5)
C25 0.081(8) 0.068(7) 0.142(10) -0.064(7) 0.007(7) -0.012(6)
C26 0.103(8) 0.085(7) 0.136(9) -0.067(7) 0.003(7) 0.007(6)
C27 0.122(9) 0.114(9) 0.140(10) -0.052(9) 0.015(8) 0.030(8)
C28 0.089(9) 0.134(12) 0.113(11) -0.069(10) 0.014(8) 0.037(9)
C29 0.103(9) 0.119(9) 0.090(8) 0.020(7) 0.042(7) 0.033(7)
C30 0.097(8) 0.090(8) 0.084(7) 0.011(6) 0.029(6) 0.013(6)
C311 0.095(9) 0.093(9) 0.087(9) 0.010(8) 0.026(8) -0.001(7)
C321 0.095(13) 0.084(12) 0.098(13) 0.006(11) 0.019(11) -0.005(9)
C312 0.103(10) 0.093(10) 0.088(9) 0.011(8) 0.024(8) 0.005(8)
C322 0.118(15) 0.095(13) 0.099(14) 0.013(13) 0.025(14) 0.009(12)
C33 0.043(5) 0.065(6) 0.051(5) -0.007(5) -0.009(4) -0.017(5)
C34 0.069(6) 0.082(7) 0.076(6) -0.027(5) -0.023(5) -0.008(5)
C351 0.072(8) 0.087(8) 0.084(8) -0.032(7) -0.012(7) -0.010(7)
C361 0.093(15) 0.077(14) 0.101(16) -0.034(13) -0.004(13) -0.020(12)
C352 0.066(8) 0.085(8) 0.082(8) -0.026(7) -0.014(7) -0.009(6)
C362 0.061(12) 0.093(14) 0.078(13) -0.021(10) -0.016(10) -0.010(11)
C37 0.093(7) 0.062(6) 0.096(8) 0.011(6) -0.013(6) -0.040(6)
C381 0.075(7) 0.062(7) 0.090(8) 0.008(6) 0.010(6) -0.035(6)
C391 0.061(7) 0.056(7) 0.083(8) 0.003(6) 0.016(6) -0.034(6)
C401 0.062(10) 0.050(8) 0.090(11) 0.008(9) 0.011(9) -0.020(8)
C382 0.068(7) 0.057(6) 0.082(8) 0.009(6) 0.011(6) -0.035(6)
C392 0.062(7) 0.058(7) 0.082(8) 0.007(6) 0.012(6) -0.031(6)
C402 0.057(12) 0.060(9) 0.090(13) 0.008(10) 0.008(11) -0.019(10)
C41 0.022(4) 0.062(6) 0.042(4) -0.007(4) 0.013(3) -0.015(4)
C42 0.028(4) 0.074(6) 0.039(4) -0.002(4) 0.011(3) -0.008(4)
C43 0.030(4) 0.093(7) 0.043(4) 0.000(5) 0.006(4) -0.009(5)
C44 0.033(5) 0.124(10) 0.046(5) 0.009(6) -0.010(4) -0.014(6)
C45 0.077(7) 0.059(7) 0.117(9) -0.035(7) -0.019(6) -0.029(6)
C46 0.090(7) 0.072(7) 0.124(8) -0.026(6) -0.018(6) -0.030(6)
C471 0.084(8) 0.074(9) 0.115(10) -0.030(8) -0.015(8) -0.024(8)
C481 0.066(11) 0.071(12) 0.098(12) -0.021(11) -0.006(9) -0.028(11)
C472 0.076(8) 0.071(8) 0.109(9) -0.028(8) -0.016(7) -0.027(7)
C482 0.069(11) 0.091(13) 0.078(12) -0.017(11) -0.007(9) -0.048(10)
N1 0.033(4) 0.039(4) 0.032(4) -0.011(3) 0.014(3) -0.017(3)
N2 0.039(4) 0.043(5) 0.035(4) -0.006(3) 0.014(3) -0.016(4)
O1 0.046(4) 0.046(4) 0.056(4) -0.016(3) 0.019(3) 0.000(3)
O2 0.042(4) 0.053(4) 0.043(4) -0.013(3) 0.015(3) -0.004(3)
O3 0.038(3) 0.046(4) 0.060(4) -0.012(3) -0.004(3) -0.021(3)
O4 0.051(4) 0.036(4) 0.084(5) -0.006(4) -0.004(4) -0.018(3)
O5 0.028(3) 0.052(4) 0.048(4) -0.011(3) 0.011(3) -0.018(3)
O6 0.039(3) 0.062(5) 0.044(4) -0.023(3) 0.009(3) -0.016(3)
Cl1 0.0851(19) 0.0468(15) 0.0386(12) -0.0103(11) 0.0225(12) -0.0150(13)
Cl2 0.0494(15) 0.081(2) 0.100(2) -0.0322(19) 0.0057(15) 0.0000(15)
Zn1 0.0454(7) 0.0535(9) 0.0349(6) -0.0098(6) 0.0096(5) -0.0100(6)
Se1 0.0358(5) 0.0510(7) 0.0418(5) -0.0203(5) 0.0160(4) -0.0192(4)
Se2 0.0279(5) 0.0532(7) 0.0427(5) -0.0134(5) 0.0114(4) -0.0142(4)

loop_
_atom_type_symbol
_atom_type_description
_atom_type_scat_dispersion_real
_atom_type_scat_dispersion_imag
_atom_type_scat_source
C C 0.0181 0.0091 'International Tables Vol C Tables 4.2.6.8 and 6.1.1.4'
H H 0.0000 0.0000 'International Tables Vol C Tables 4.2.6.8 and 6.1.1.4'
N N 0.0311 0.0180 'International Tables Vol C Tables 4.2.6.8 and 6.1.1.4'
O O 0.0492 0.0322 'International Tables Vol C Tables 4.2.6.8 and 6.1.1.4'
Cl Cl 0.3639 0.7018 'International Tables Vol C Tables 4.2.6.8 and 6.1.1.4'
Zn Zn -1.5491 0.6778 'International Tables Vol C Tables 4.2.6.8 and 6.1.1.4'
Se Se -0.7943 1.1372 'International Tables Vol C Tables 4.2.6.8 and 6.1.1.4'

loop_
_geom_angle_atom_site_label_1
_geom_angle_atom_site_label_2
_geom_angle_atom_site_label_3
_geom_angle
C15 C1 C2 119.0(8)
C15 C1 C6 120.6(9)
C2 C1 C6 120.0(9)
C18 C2 C1 123.2(9)
C18 C2 C3 115.5(8)
C1 C2 C3 120.4(8)
C4 C3 C7 121.5(9)
C4 C3 C2 119.5(9)
C7 C3 C2 118.1(8)
C10 C4 C3 121.9(9)
C10 C4 C5 117.1(8)
C3 C4 C5 120.6(9)
C11 C5 C6 123.9(9)
C11 C5 C4 115.8(8)
C6 C5 C4 119.7(8)
C5 C6 C1 119.8(8)
C5 C6 C14 119.8(8)
C1 C6 C14 119.8(9)
C3 C7 C8 117.1(8)
C3 C7 Se1 108.0(7)
C8 C7 Se1 134.4(7)
O1 C8 C7 123.3(8)
O1 C8 C9 115.4(8)
C7 C8 C9 121.2(8)
O2 C9 C10 120.7(8)
O2 C9 C8 118.9(8)
C10 C9 C8 120.3(9)
C4 C10 C9 117.9(8)
C4 C10 Se2 109.2(6)
C9 C10 Se2 132.7(7)
C5 C11 C12 116.7(9)
C5 C11 Se2 109.3(7)
C12 C11 Se2 133.5(7)
O3 C12 C13 116.3(9)
O3 C12 C11 123.4(9)
C13 C12 C11 120.1(8)
O4 C13 C12 117.0(8)
O4 C13 C14 119.0(9)
C12 C13 C14 123.7(9)
C13 C14 C6 115.7(9)
C13 C14 C19 129.4(9)
C6 C14 C19 114.7(7)
C1 C15 N1 119.8(7)
C1 C15 C16 119.9(9)
N1 C15 C16 120.3(9)
O5 C16 C17 122.6(8)
O5 C16 C15 116.9(8)
C17 C16 C15 120.4(9)
O6 C17 C16 115.2(9)
O6 C17 C18 124.4(9)
C16 C17 C18 120.3(8)
C2 C18 C17 117.2(9)
C2 C18 Se1 109.4(7)
C17 C18 Se1 132.9(6)
N1 C19 C14 123.5(9)
N1 C19 C20 113.0(8)
C14 C19 C20 123.3(8)
N2 C20 C21 122.0(9)
N2 C20 C19 114.2(8)
C21 C20 C19 123.7(9)
C22 C21 C20 117.7(10)
C22 C21 H21 121.1
C20 C21 H21 121.1
C21 C22 C23 120.9(9)
C21 C22 H22 119.6
C23 C22 H22 119.6
C24 C23 C22 117.5(10)
C24 C23 H23 121.3
C22 C23 H23 121.3
N2 C24 C23 123.3(10)
N2 C24 H24 118.3
C23 C24 H24 118.3
O1 C25 C26 112.7(13)
O1 C25 H25A 109.1
C26 C25 H25A 109.1
O1 C25 H25B 109.1
C26 C25 H25B 109.1
H25A C25 H25B 107.8
C27 C26 C25 117.1(19)
C27 C26 H26A 108.0
C25 C26 H26A 108.0
C27 C26 H26B 108.0
C25 C26 H26B 108.0
H26A C26 H26B 107.3
C26 C27 C28 116.7(18)
C26 C27 H27A 108.1
C28 C27 H27A 108.1
C26 C27 H27B 108.1
C28 C27 H27B 108.1
H27A C27 H27B 107.3
C27 C28 H28A 109.5
C27 C28 H28B 109.5
H28A C28 H28B 109.5
C27 C28 H28C 109.5
H28A C28 H28C 109.5
H28B C28 H28C 109.5
O2 C29 C30 117.5(12)
O2 C29 H29A 107.9
C30 C29 H29A 107.9
O2 C29 H29B 107.9
C30 C29 H29B 107.9
H29A C29 H29B 107.2
C29 C30 C311 108.9(15)
C29 C30 C312 110.3(16)
C29 C30 H30A 109.9
C311 C30 H30A 109.9
C29 C30 H30B 109.9
C311 C30 H30B 109.9
H30A C30 H30B 108.3
C30 C311 C321 114.4(19)
C30 C311 H31A 108.7
C321 C311 H31A 108.7
C30 C311 H31B 108.7
C321 C311 H31B 108.7
H31A C311 H31B 107.6
C311 C321 H32A 109.5
C311 C321 H32B 109.5
H32A C321 H32B 109.5
C311 C321 H32C 109.5
H32A C321 H32C 109.5
H32B C321 H32C 109.5
C322 C312 C30 119(3)
C322 C312 H31C 107.6
C30 C312 H31C 107.6
C322 C312 H31D 107.6
C30 C312 H31D 107.6
H31C C312 H31D 107.1
C312 C322 H32D 109.5
C312 C322 H32E 109.5
H32D C322 H32E 109.5
C312 C322 H32F 109.5
H32D C322 H32F 109.5
H32E C322 H32F 109.5
O3 C33 C34 110.3(10)
O3 C33 H33A 109.6
C34 C33 H33A 109.6
O3 C33 H33B 109.6
C34 C33 H33B 109.6
H33A C33 H33B 108.1
C352 C34 C33 123.9(15)
C33 C34 C351 127.2(13)
C33 C34 H34A 105.5
C351 C34 H34A 105.5
C33 C34 H34B 105.5
C351 C34 H34B 105.5
H34A C34 H34B 106.1
C34 C351 C361 117(2)
C34 C351 H35A 108.0
C361 C351 H35A 108.0
C34 C351 H35B 108.0
C361 C351 H35B 108.0
H35A C351 H35B 107.3
C351 C361 H36A 109.5
C351 C361 H36B 109.5
H36A C361 H36B 109.5
C351 C361 H36C 109.5
H36A C361 H36C 109.5
H36B C361 H36C 109.5
C34 C352 C362 110.1(19)
C34 C352 H35C 109.6
C362 C352 H35C 109.6
C34 C352 H35D 109.6
C362 C352 H35D 109.6
H35C C352 H35D 108.2
C352 C362 H36D 109.5
C352 C362 H36E 109.5
H36D C362 H36E 109.5
C352 C362 H36F 109.5
H36D C362 H36F 109.5
H36E C362 H36F 109.5
O4 C37 C382 124.9(16)
O4 C37 C381 91.3(13)
O4 C37 H37A 113.4
C381 C37 H37A 113.4
O4 C37 H37B 113.4
C381 C37 H37B 113.4
H37A C37 H37B 110.7
C391 C381 C37 106.1(17)
C391 C381 H38A 110.5
C37 C381 H38A 110.5
C391 C381 H38B 110.5
C37 C381 H38B 110.5
H38A C381 H38B 108.7
C381 C391 C401 114.4(19)
C381 C391 H39A 108.6
C401 C391 H39A 108.6
C381 C391 H39B 108.6
C401 C391 H39B 108.6
H39A C391 H39B 107.6
C391 C401 H40A 109.5
C391 C401 H40B 109.5
H40A C401 H40B 109.5
C391 C401 H40C 109.5
H40A C401 H40C 109.5
H40B C401 H40C 109.5
C392 C382 C37 135(2)
C392 C382 H38C 103.4
C37 C382 H38C 103.4
C392 C382 H38D 103.4
C37 C382 H38D 103.4
H38C C382 H38D 105.2
C382 C392 C402 139(2)
C382 C392 H39C 102.5
C402 C392 H39C 102.5
C382 C392 H39D 102.5
C402 C392 H39D 102.5
H39C C392 H39D 104.9
C392 C402 H40D 109.5
C392 C402 H40E 109.5
H40D C402 H40E 109.5
C392 C402 H40F 109.5
H40D C402 H40F 109.5
H40E C402 H40F 109.5
O5 C41 C42 108.8(7)
O5 C41 H41A 109.9
C42 C41 H41A 109.9
O5 C41 H41B 109.9
C42 C41 H41B 109.9
H41A C41 H41B 108.3
C41 C42 C43 111.2(7)
C41 C42 H42A 109.4
C43 C42 H42A 109.4
C41 C42 H42B 109.4
C43 C42 H42B 109.4
H42A C42 H42B 108.0
C44 C43 C42 113.9(8)
C44 C43 H43A 108.8
C42 C43 H43A 108.8
C44 C43 H43B 108.8
C42 C43 H43B 108.8
H43A C43 H43B 107.7
C43 C44 H44A 109.5
C43 C44 H44B 109.5
H44A C44 H44B 109.5
C43 C44 H44C 109.5
H44A C44 H44C 109.5
H44B C44 H44C 109.5
O6 C45 C46 104.2(11)
O6 C45 H45A 110.9
C46 C45 H45A 110.9
O6 C45 H45B 110.9
C46 C45 H45B 110.9
H45A C45 H45B 108.9
C471 C46 C45 114.6(16)
C472 C46 C45 114.3(14)
C471 C46 H46A 108.6
C45 C46 H46A 108.6
C471 C46 H46B 108.6
C45 C46 H46B 108.6
H46A C46 H46B 107.6
C46 C471 C481 102(2)
C46 C471 H47A 111.4
C481 C471 H47A 111.4
C46 C471 H47B 111.4
C481 C471 H47B 111.4
H47A C471 H47B 109.3
C471 C481 H48A 109.5
C471 C481 H48B 109.5
H48A C481 H48B 109.5
C471 C481 H48C 109.5
H48A C481 H48C 109.5
H48B C481 H48C 109.5
C46 C472 C482 110.6(17)
C46 C472 H47C 109.5
C482 C472 H47C 109.5
C46 C472 H47D 109.5
C482 C472 H47D 109.5
H47C C472 H47D 108.1
C472 C482 H48D 109.5
C472 C482 H48E 109.5
H48D C482 H48E 109.5
C472 C482 H48F 109.5
H48D C482 H48F 109.5
H48E C482 H48F 109.5
C19 N1 C15 120.4(8)
C19 N1 Zn1 114.1(7)
C15 N1 Zn1 121.6(6)
C24 N2 C20 118.5(8)
C24 N2 Zn1 126.6(7)
C20 N2 Zn1 112.1(6)
C8 O1 C25 119.2(8)
C29 O2 C9 114.9(8)
C12 O3 C33 118.6(8)
C13 O4 C37 113.6(8)
C16 O5 C41 116.9(7)
C17 O6 C45 120.4(9)
N1 Zn1 N2 77.4(3)
N1 Zn1 Cl2 129.3(2)
N2 Zn1 Cl2 99.3(2)
N1 Zn1 Cl1 106.16(19)
N2 Zn1 Cl1 107.24(19)
Cl2 Zn1 Cl1 122.50(14)
C7 Se1 C18 88.9(4)
C10 Se2 C11 88.5(4)

loop_
_geom_bond_atom_site_label_1
_geom_bond_atom_site_label_2
_geom_bond_distance
C1 C15 1.379(13)
C1 C2 1.405(13)
C1 C6 1.423(11)
C2 C18 1.387(12)
C2 C3 1.428(13)
C3 C4 1.384(12)
C3 C7 1.389(13)
C4 C10 1.382(13)
C4 C5 1.440(13)
C5 C11 1.388(12)
C5 C6 1.401(13)
C6 C14 1.429(13)
C7 C8 1.400(14)
C7 Se1 1.913(9)
C8 O1 1.370(11)
C8 C9 1.411(13)
C9 O2 1.389(11)
C9 C10 1.391(13)
C10 Se2 1.910(9)
C11 C12 1.419(14)
C11 Se2 1.921(10)
C12 O3 1.357(10)
C12 C13 1.388(14)
C13 O4 1.382(12)
C13 C14 1.415(11)
C14 C19 1.461(14)
C15 N1 1.402(12)
C15 C16 1.417(11)
C16 O5 1.374(11)
C16 C17 1.399(14)
C17 O6 1.365(10)
C17 C18 1.427(14)
C18 Se1 1.916(10)
C19 N1 1.317(11)
C19 C20 1.481(14)
C20 N2 1.346(12)
C20 C21 1.399(12)
C21 C22 1.371(14)
C21 H21 0.9500
C22 C23 1.385(15)
C22 H22 0.9500
C23 C24 1.375(13)
C23 H23 0.9500
C24 N2 1.336(12)
C24 H24 0.9500
C25 O1 1.415(15)
C25 C26 1.452(18)
C25 H25A 0.9900
C25 H25B 0.9900
C26 C27 1.30(2)
C26 H26A 0.9900
C26 H26B 0.9900
C27 C28 1.62(2)
C27 H27A 0.9900
C27 H27B 0.9900
C28 H28A 0.9800
C28 H28B 0.9800
C28 H28C 0.9800
C29 O2 1.365(15)
C29 C30 1.456(14)
C29 H29A 0.9900
C29 H29B 0.9900
C30 C311 1.503(17)
C30 C312 1.513(18)
C30 H30A 0.9900
C30 H30B 0.9900
C311 C321 1.529(18)
C311 H31A 0.9900
C311 H31B 0.9900
C321 H32A 0.9800
C321 H32B 0.9800
C321 H32C 0.9800
C312 C322 1.467(19)
C312 H31C 0.9900
C312 H31D 0.9900
C322 H32D 0.9800
C322 H32E 0.9800
C322 H32F 0.9800
C33 O3 1.421(12)
C33 C34 1.472(12)
C33 H33A 0.9900
C33 H33B 0.9900
C34 C352 1.459(17)
C34 C351 1.478(17)
C34 H34A 0.9900
C34 H34B 0.9900
C351 C361 1.501(18)
C351 H35A 0.9900
C351 H35B 0.9900
C361 H36A 0.9800
C361 H36B 0.9800
C361 H36C 0.9800
C352 C362 1.471(18)
C352 H35C 0.9900
C352 H35D 0.9900
C362 H36D 0.9800
C362 H36E 0.9800
C362 H36F 0.9800
C37 O4 1.418(15)
C37 C382 1.445(16)
C37 C381 1.543(17)
C37 H37A 0.9900
C37 H37B 0.9900
C381 C391 1.345(17)
C381 H38A 0.9900
C381 H38B 0.9900
C391 C401 1.479(17)
C391 H39A 0.9900
C391 H39B 0.9900
C401 H40A 0.9800
C401 H40B 0.9800
C401 H40C 0.9800
C382 C392 1.425(18)
C382 H38C 0.9900
C382 H38D 0.9900
C392 C402 1.483(18)
C392 H39C 0.9900
C392 H39D 0.9900
C402 H40D 0.9800
C402 H40E 0.9800
C402 H40F 0.9800
C41 O5 1.462(9)
C41 C42 1.511(13)
C41 H41A 0.9900
C41 H41B 0.9900
C42 C43 1.525(12)
C42 H42A 0.9900
C42 H42B 0.9900
C43 C44 1.514(13)
C43 H43A 0.9900
C43 H43B 0.9900
C44 H44A 0.9800
C44 H44B 0.9800
C44 H44C 0.9800
C45 O6 1.408(14)
C45 C46 1.549(14)
C45 H45A 0.9900
C45 H45B 0.9900
C46 C471 1.376(18)
C46 C472 1.460(16)
C46 H46A 0.9900
C46 H46B 0.9900
C471 C481 1.540(19)
C471 H47A 0.9900
C471 H47B 0.9900
C481 H48A 0.9800
C481 H48B 0.9800
C481 H48C 0.9800
C472 C482 1.517(18)
C472 H47C 0.9900
C472 H47D 0.9900
C482 H48D 0.9800
C482 H48E 0.9800
C482 H48F 0.9800
N1 Zn1 2.071(8)
N2 Zn1 2.149(7)
Cl1 Zn1 2.222(2)
Cl2 Zn1 2.192(3)

loop_
_geom_torsion_atom_site_label_1
_geom_torsion_atom_site_label_2
_geom_torsion_atom_site_label_3
_geom_torsion_atom_site_label_4
_geom_torsion
C15 C1 C2 C18 2.1(12)
C6 C1 C2 C18 -170.6(7)
C15 C1 C2 C3 170.9(7)
C6 C1 C2 C3 -1.7(11)
C18 C2 C3 C4 168.1(7)
C1 C2 C3 C4 -1.6(11)
C18 C2 C3 C7 -1.0(11)
C1 C2 C3 C7 -170.7(8)
C7 C3 C4 C10 -0.5(13)
C2 C3 C4 C10 -169.3(8)
C7 C3 C4 C5 171.9(8)
C2 C3 C4 C5 3.1(12)
C10 C4 C5 C11 0.0(11)
C3 C4 C5 C11 -172.7(8)
C10 C4 C5 C6 171.3(8)
C3 C4 C5 C6 -1.4(12)
C11 C5 C6 C1 168.7(8)
C4 C5 C6 C1 -1.8(12)
C11 C5 C6 C14 -2.3(12)
C4 C5 C6 C14 -172.9(7)
C15 C1 C6 C5 -169.1(7)
C2 C1 C6 C5 3.3(12)
C15 C1 C6 C14 1.9(11)
C2 C1 C6 C14 174.4(7)
C4 C3 C7 C8 3.0(13)
C2 C3 C7 C8 171.9(8)
C4 C3 C7 Se1 -170.3(7)
C2 C3 C7 Se1 -1.3(9)
C3 C7 C8 O1 -177.6(8)
Se1 C7 C8 O1 -6.6(14)
C3 C7 C8 C9 -2.1(13)
Se1 C7 C8 C9 168.9(7)
O1 C8 C9 O2 -1.4(12)
C7 C8 C9 O2 -177.2(8)
O1 C8 C9 C10 174.6(8)
C7 C8 C9 C10 -1.3(13)
C3 C4 C10 C9 -2.9(13)
C5 C4 C10 C9 -175.6(8)
C3 C4 C10 Se2 172.7(7)
C5 C4 C10 Se2 0.0(9)
O2 C9 C10 C4 179.6(8)
C8 C9 C10 C4 3.8(12)
O2 C9 C10 Se2 5.3(13)
C8 C9 C10 Se2 -170.6(7)
C6 C5 C11 C12 1.9(12)
C4 C5 C11 C12 172.7(7)
C6 C5 C11 Se2 -170.9(6)
C4 C5 C11 Se2 -0.1(9)
C5 C11 C12 O3 -176.2(8)
Se2 C11 C12 O3 -5.6(14)
C5 C11 C12 C13 -1.9(12)
Se2 C11 C12 C13 168.7(7)
O3 C12 C13 O4 3.1(12)
C11 C12 C13 O4 -171.6(8)
O3 C12 C13 C14 177.3(8)
C11 C12 C13 C14 2.6(13)
O4 C13 C14 C6 171.2(8)
C12 C13 C14 C6 -2.8(12)
O4 C13 C14 C19 -3.5(13)
C12 C13 C14 C19 -177.5(8)
C5 C6 C14 C13 2.6(11)
C1 C6 C14 C13 -168.4(7)
C5 C6 C14 C19 178.1(7)
C1 C6 C14 C19 7.0(11)
C2 C1 C15 N1 -179.7(7)
C6 C1 C15 N1 -7.1(11)
C2 C1 C15 C16 -1.9(11)
C6 C1 C15 C16 170.6(7)
C1 C15 C16 O5 -174.3(7)
N1 C15 C16 O5 3.4(10)
C1 C15 C16 C17 0.9(11)
N1 C15 C16 C17 178.7(7)
O5 C16 C17 O6 -0.1(11)
C15 C16 C17 O6 -175.1(7)
O5 C16 C17 C18 175.0(7)
C15 C16 C17 C18 0.1(11)
C1 C2 C18 C17 -1.0(11)
C3 C2 C18 C17 -170.4(7)
C1 C2 C18 Se1 172.2(6)
C3 C2 C18 Se1 2.8(9)
O6 C17 C18 C2 174.7(7)
C16 C17 C18 C2 0.0(11)
O6 C17 C18 Se1 3.4(13)
C16 C17 C18 Se1 -171.3(6)
C13 C14 C19 N1 162.7(8)
C6 C14 C19 N1 -12.0(12)
C13 C14 C19 C20 -20.9(14)
C6 C14 C19 C20 164.4(8)
N1 C19 C20 N2 -32.4(10)
C14 C19 C20 N2 150.9(8)
N1 C19 C20 C21 143.6(8)
C14 C19 C20 C21 -33.2(13)
N2 C20 C21 C22 -0.8(13)
C19 C20 C21 C22 -176.4(8)
C20 C21 C22 C23 -2.2(13)
C21 C22 C23 C24 3.6(13)
C22 C23 C24 N2 -2.3(13)
O1 C25 C26 C27 -76(2)
C25 C26 C27 C28 -173.2(15)
O2 C29 C30 C311 -70(2)
O2 C29 C30 C312 -145(2)
C29 C30 C311 C321 172.0(18)
C29 C30 C312 C322 171(3)
O3 C33 C34 C352 -69.4(18)
O3 C33 C34 C351 32(2)
C33 C34 C351 C361 -167(2)
C33 C34 C352 C362 71(2)
O4 C37 C381 C391 -120.2(18)
C37 C381 C391 C401 -154.4(18)
O4 C37 C382 C392 -110(3)
C37 C382 C392 C402 140(3)
O5 C41 C42 C43 -179.4(9)
C41 C42 C43 C44 -171.9(11)
O6 C45 C46 C471 -97(2)
O6 C45 C46 C472 -168.1(17)
C45 C46 C471 C481 -175.1(19)
C45 C46 C472 C482 172.0(19)
C14 C19 N1 C15 7.4(12)
C20 C19 N1 C15 -169.4(7)
C14 C19 N1 Zn1 -150.7(7)
C20 C19 N1 Zn1 32.5(8)
C1 C15 N1 C19 2.5(11)
C16 C15 N1 C19 -175.2(7)
C1 C15 N1 Zn1 159.0(6)
C16 C15 N1 Zn1 -18.8(9)
C23 C24 N2 C20 -0.6(12)
C23 C24 N2 Zn1 159.0(7)
C21 C20 N2 C24 2.1(12)
C19 C20 N2 C24 178.1(7)
C21 C20 N2 Zn1 -160.3(7)
C19 C20 N2 Zn1 15.8(8)
C7 C8 O1 C25 -39.4(15)
C9 C8 O1 C25 144.8(11)
C26 C25 O1 C8 -174.0(13)
C30 C29 O2 C9 157.7(13)
C10 C9 O2 C29 74.7(13)
C8 C9 O2 C29 -109.3(12)
C13 C12 O3 C33 152.0(8)
C11 C12 O3 C33 -33.5(12)
C34 C33 O3 C12 -152.3(9)
C12 C13 O4 C37 86.6(11)
C14 C13 O4 C37 -87.8(11)
C382 C37 O4 C13 -159.8(17)
C381 C37 O4 C13 -173.9(11)
C17 C16 O5 C41 58.9(10)
C15 C16 O5 C41 -126.0(7)
C42 C41 O5 C16 -132.3(8)
C16 C17 O6 C45 -163.9(10)
C18 C17 O6 C45 21.1(13)
C46 C45 O6 C17 177.6(9)
